data_4504793
loop_
_publ_author_name
'Trivedi, Darshak R.'
'Dastidar, Parthasarathi'

_publ_section_title
;
 Supramolecular Hydrogen Bond Isomerism in Organic Salts:&#x2009; A
 Transition from 0D to 1D
;
_journal_issue 4
_journal_name_full 'Crystal Growth &amp; Design'
_journal_page_first 1022
_journal_paper_doi 10.1021/cg050674r
_journal_volume 6
_journal_year 2006
_chemical_formula_sum 'C36 H70 N2 O5'
_chemical_formula_weight 610.94
_chemical_name_systematic
; 
 ? 
;
_space_group_IT_number 13
_symmetry_cell_setting monoclinic
_symmetry_space_group_name_Hall '-P 2yc'
_symmetry_space_group_name_H-M 'P 1 2/c 1'
_atom_sites_solution_hydrogens geom
_atom_sites_solution_primary direct
_atom_sites_solution_secondary difmap
_audit_creation_method SHELXL-97
_cell_angle_alpha 90.00
_cell_angle_beta 110.416(3)
_cell_angle_gamma 90.00
_cell_formula_units_Z 4
_cell_length_a 19.321(3)
_cell_length_b 8.6155(14)
_cell_length_c 23.943(4)
_cell_measurement_temperature 293(2)
_cell_volume 3735.2(10)
_computing_cell_refinement 'BRUKER AXS SMART 3'
_computing_data_collection 'BRUKER AXS SMART 3'
_computing_data_reduction 'BRUKER AXS SMART 3'
_computing_molecular_graphics 'PLATON, 'MERCURY 1.3'
_computing_structure_refinement 'SHELXL-97 (Sheldrick, 1997)'
_computing_structure_solution 'SHELXS-97 (Sheldrick, 1990)'
_diffrn_ambient_temperature 293(2)
_diffrn_detector_area_resol_mean 0.3
_diffrn_measured_fraction_theta_full 0.987
_diffrn_measured_fraction_theta_max 0.987
_diffrn_measurement_device_type 'BRUKER SMART CCD AREA DETECTOR'
_diffrn_measurement_method PHI-OMEGA
_diffrn_radiation_monochromator graphite
_diffrn_radiation_source 'fine-focus sealed tube'
_diffrn_radiation_type MoK\a
_diffrn_radiation_wavelength 0.71073
_diffrn_reflns_av_R_equivalents 0.0312
_diffrn_reflns_av_sigmaI/netI 0.0381
_diffrn_reflns_limit_h_max 19
_diffrn_reflns_limit_h_min -20
_diffrn_reflns_limit_k_max 9
_diffrn_reflns_limit_k_min -8
_diffrn_reflns_limit_l_max 25
_diffrn_reflns_limit_l_min -19
_diffrn_reflns_number 13587
_diffrn_reflns_theta_full 22.50
_diffrn_reflns_theta_max 22.50
_diffrn_reflns_theta_min 1.77
_diffrn_standards_decay_% <10
_exptl_absorpt_coefficient_mu 0.071
_exptl_absorpt_correction_type SADABS
_exptl_crystal_colour COLOURLESS
_exptl_crystal_density_diffrn 1.086
_exptl_crystal_density_method 'not measured'
_exptl_crystal_description PLATE
_exptl_crystal_F_000 1360
_exptl_crystal_size_max 0.987
_exptl_crystal_size_mid 0.852
_exptl_crystal_size_min 0.789
_refine_diff_density_max 0.638
_refine_diff_density_min -0.216
_refine_diff_density_rms 0.052
_refine_ls_extinction_method none
_refine_ls_goodness_of_fit_ref 1.053
_refine_ls_hydrogen_treatment constr
_refine_ls_matrix_type full
_refine_ls_number_parameters 391
_refine_ls_number_reflns 4840
_refine_ls_number_restraints 0
_refine_ls_restrained_S_all 1.053
_refine_ls_R_factor_all 0.0583
_refine_ls_R_factor_gt 0.0525
_refine_ls_shift/su_max 0.000
_refine_ls_shift/su_mean 0.000
_refine_ls_structure_factor_coef Fsqd
_refine_ls_weighting_details 'calc w=1/[\s^2^(Fo^2^)+(0.0877P)^2^+2.3041P] where P=(Fo^2^+2Fc^2^)/3'
_refine_ls_weighting_scheme calc
_refine_ls_wR_factor_gt 0.1477
_refine_ls_wR_factor_ref 0.1549
_reflns_number_gt 4244
_reflns_number_total 4840
_reflns_threshold_expression >2sigma(I)
_cod_data_source_file cg050674rsi20051226_081254.cif
_cod_data_source_block dt0855
_cod_depositor_comments
;
The following automatic conversions were performed:

'_symmetry_cell_setting' value 'MONOCLINIC' changed to 'monoclinic'
according to /home/saulius/struct/CIF-dictionaries/cif_core.dic
dictionary named 'cif_core.dic' version 2.4.1 from 2010-06-29.

Automatic conversion script
Id: cif_fix_values 1715 2011-07-08 13:25:40Z adriana 
;
_cod_original_sg_symbol_H-M 'P2/ C'
_cod_database_code 4504793

loop_
_symmetry_equiv_pos_as_xyz
'x, y, z'
'-x, y, -z+1/2'
'-x, -y, -z'
'x, -y, z-1/2'

loop_
_atom_site_label
_atom_site_type_symbol
_atom_site_fract_x
_atom_site_fract_y
_atom_site_fract_z
_atom_site_U_iso_or_equiv
_atom_site_adp_type
_atom_site_occupancy
_atom_site_symmetry_multiplicity
_atom_site_calc_flag
_atom_site_refinement_flags
O1W O 0.0000 0.7467(3) 0.2500 0.0434(6) Uani 1 2 d S
O2W O 0.5000 0.8039(3) 0.2500 0.0364(6) Uani 1 2 d S
N1 N 0.81250(8) 0.5826(2) 0.25163(7) 0.0218(4) Uani 1 1 d .
H1N1 H 0.7645 0.5728 0.2291 0.026 Uiso 1 1 calc R
H2N1 H 0.8225 0.6848 0.2561 0.026 Uiso 1 1 calc R
N2 N 0.68132(9) 0.9817(2) 0.23621(7) 0.0208(4) Uani 1 1 d .
H1N2 H 0.6703 0.8800 0.2311 0.025 Uiso 1 1 calc R
H2N2 H 0.7294 0.9888 0.2588 0.025 Uiso 1 1 calc R
C19 C 0.67178(11) 1.0493(2) 0.17637(9) 0.0225(5) Uani 1 1 d .
H19A H 0.6922 1.1546 0.1821 0.027 Uiso 1 1 calc R
C20 C 0.71690(11) 0.9503(3) 0.14876(9) 0.0276(5) Uani 1 1 d .
H20A H 0.7686 0.9547 0.1738 0.033 Uiso 1 1 calc R
H20B H 0.7009 0.8431 0.1470 0.033 Uiso 1 1 calc R
C21 C 0.70851(13) 1.0052(3) 0.08654(10) 0.0341(6) Uani 1 1 d .
H21A H 0.7298 1.1080 0.0888 0.041 Uiso 1 1 calc R
H21B H 0.7352 0.9357 0.0694 0.041 Uiso 1 1 calc R
C22 C 0.62768(13) 1.0100(3) 0.04665(10) 0.0352(6) Uani 1 1 d .
H22A H 0.6075 0.9058 0.0414 0.042 Uiso 1 1 calc R
H22B H 0.6236 1.0501 0.0078 0.042 Uiso 1 1 calc R
C23 C 0.58381(12) 1.1127(3) 0.07403(10) 0.0335(6) Uani 1 1 d .
H23A H 0.5322 1.1115 0.0487 0.040 Uiso 1 1 calc R
H23B H 0.6014 1.2188 0.0761 0.040 Uiso 1 1 calc R
C24 C 0.59108(11) 1.0579(3) 0.13631(9) 0.0258(5) Uani 1 1 d .
H24A H 0.5650 1.1291 0.1534 0.031 Uiso 1 1 calc R
H24B H 0.5686 0.9562 0.1338 0.031 Uiso 1 1 calc R
C25 C 0.63730(11) 1.0505(2) 0.27094(9) 0.0216(5) Uani 1 1 d .
H25A H 0.5846 1.0361 0.2482 0.026 Uiso 1 1 calc R
C26 C 0.65621(11) 0.9645(2) 0.32943(9) 0.0235(5) Uani 1 1 d .
H26A H 0.7086 0.9747 0.3518 0.028 Uiso 1 1 calc R
H26B H 0.6452 0.8550 0.3218 0.028 Uiso 1 1 calc R
C27 C 0.61212(12) 1.0292(3) 0.36590(10) 0.0290(5) Uani 1 1 d .
H27A H 0.6271 0.9771 0.4042 0.035 Uiso 1 1 calc R
H27B H 0.5600 1.0085 0.3453 0.035 Uiso 1 1 calc R
C28 C 0.62379(12) 1.2039(3) 0.37578(10) 0.0306(5) Uani 1 1 d .
H28A H 0.5916 1.2428 0.3959 0.037 Uiso 1 1 calc R
H28B H 0.6744 1.2236 0.4012 0.037 Uiso 1 1 calc R
C29 C 0.60778(11) 1.2893(3) 0.31725(10) 0.0295(5) Uani 1 1 d .
H29A H 0.6194 1.3985 0.3252 0.035 Uiso 1 1 calc R
H29B H 0.5556 1.2810 0.2940 0.035 Uiso 1 1 calc R
C30 C 0.65270(11) 1.2239(2) 0.28129(9) 0.0259(5) Uani 1 1 d .
H30A H 0.6394 1.2771 0.2433 0.031 Uiso 1 1 calc R
H30B H 0.7049 1.2404 0.3027 0.031 Uiso 1 1 calc R
O1 O 0.67234(7) 0.51586(18) 0.17761(6) 0.0290(4) Uani 1 1 d .
O2 O 0.61645(7) 0.69056(17) 0.21587(6) 0.0269(4) Uani 1 1 d .
C1 C 0.85731(11) 0.5145(2) 0.21751(9) 0.0219(5) Uani 1 1 d .
H1A H 0.9098 0.5288 0.2409 0.026 Uiso 1 1 calc R
C2 C 0.84248(11) 0.3415(2) 0.20655(10) 0.0272(5) Uani 1 1 d .
H2C H 0.7907 0.3247 0.1837 0.033 Uiso 1 1 calc R
H2D H 0.8542 0.2877 0.2443 0.033 Uiso 1 1 calc R
C3 C 0.88987(12) 0.2782(3) 0.17245(10) 0.0312(5) Uani 1 1 d .
H3A H 0.9416 0.2885 0.1968 0.037 Uiso 1 1 calc R
H3B H 0.8794 0.1687 0.1645 0.037 Uiso 1 1 calc R
C4 C 0.87541(13) 0.3634(3) 0.11406(10) 0.0341(6) Uani 1 1 d .
H4A H 0.8254 0.3423 0.0876 0.041 Uiso 1 1 calc R
H4B H 0.9090 0.3256 0.0951 0.041 Uiso 1 1 calc R
C5 C 0.88567(12) 0.5381(3) 0.12391(10) 0.0310(5) Uani 1 1 d .
H5A H 0.9375 0.5601 0.1452 0.037 Uiso 1 1 calc R
H5B H 0.8713 0.5899 0.0856 0.037 Uiso 1 1 calc R
C6 C 0.83993(11) 0.6022(3) 0.15931(9) 0.0254(5) Uani 1 1 d .
H6A H 0.8509 0.7115 0.1675 0.031 Uiso 1 1 calc R
H6B H 0.7878 0.5922 0.1361 0.031 Uiso 1 1 calc R
C7 C 0.82308(11) 0.5162(2) 0.31195(9) 0.0232(5) Uani 1 1 d .
H7A H 0.8038 0.4099 0.3069 0.028 Uiso 1 1 calc R
C8 C 0.90429(11) 0.5121(3) 0.35145(9) 0.0251(5) Uani 1 1 d .
H8A H 0.9254 0.6150 0.3535 0.030 Uiso 1 1 calc R
H8B H 0.9309 0.4425 0.3342 0.030 Uiso 1 1 calc R
C9 C 0.91312(12) 0.4573(3) 0.41398(10) 0.0328(6) Uani 1 1 d .
H9A H 0.8970 0.3502 0.4123 0.039 Uiso 1 1 calc R
H9B H 0.9649 0.4615 0.4388 0.039 Uiso 1 1 calc R
C10 C 0.86869(12) 0.5563(3) 0.44196(10) 0.0338(6) Uani 1 1 d .
H10A H 0.8879 0.6613 0.4475 0.041 Uiso 1 1 calc R
H10B H 0.8735 0.5146 0.4808 0.041 Uiso 1 1 calc R
C11 C 0.78745(12) 0.5586(3) 0.40241(10) 0.0330(6) Uani 1 1 d .
H11A H 0.7605 0.6270 0.4197 0.040 Uiso 1 1 calc R
H11B H 0.7670 0.4551 0.4004 0.040 Uiso 1 1 calc R
C12 C 0.77787(11) 0.6139(3) 0.33982(9) 0.0285(5) Uani 1 1 d .
H12A H 0.7261 0.6082 0.3151 0.034 Uiso 1 1 calc R
H12B H 0.7932 0.7215 0.3414 0.034 Uiso 1 1 calc R
C13 C 0.61589(11) 0.5801(2) 0.18101(9) 0.0222(5) Uani 1 1 d .
C14 C 0.54028(11) 0.5213(2) 0.14056(9) 0.0244(5) Uani 1 1 d .
H14A H 0.5472 0.4428 0.1140 0.029 Uiso 1 1 calc R
H14B H 0.5153 0.4730 0.1649 0.029 Uiso 1 1 calc R
C15 C 0.49139(11) 0.6509(2) 0.10345(9) 0.0264(5) Uani 1 1 d .
H15A H 0.5152 0.6945 0.0774 0.032 Uiso 1 1 calc R
H15B H 0.4876 0.7327 0.1301 0.032 Uiso 1 1 calc R
C16 C 0.41340(11) 0.5984(3) 0.06546(9) 0.0274(5) Uani 1 1 d .
H16A H 0.3914 0.5469 0.0912 0.033 Uiso 1 1 calc R
H16B H 0.3839 0.6898 0.0492 0.033 Uiso 1 1 calc R
C17 C 0.40914(11) 0.4903(3) 0.01458(9) 0.0280(5) Uani 1 1 d .
H17A H 0.4328 0.5395 -0.0105 0.034 Uiso 1 1 calc R
H17B H 0.4363 0.3962 0.0307 0.034 Uiso 1 1 calc R
C18 C 0.33068(13) 0.4473(3) -0.02341(11) 0.0399(6) Uani 1 1 d .
H18A H 0.3076 0.3938 0.0006 0.060 Uiso 1 1 calc R
H18B H 0.3314 0.3811 -0.0555 0.060 Uiso 1 1 calc R
H18C H 0.3033 0.5399 -0.0395 0.060 Uiso 1 1 calc R
O3 O 0.82090(7) 1.05100(18) 0.30795(6) 0.0291(4) Uani 1 1 d .
O4 O 0.87796(7) 0.87286(17) 0.27198(6) 0.0279(4) Uani 1 1 d .
C31 C 0.87788(11) 0.9874(2) 0.30496(9) 0.0224(5) Uani 1 1 d .
C32 C 0.95279(11) 1.0482(2) 0.34481(9) 0.0262(5) Uani 1 1 d .
H32A H 0.9464 1.1474 0.3615 0.031 Uiso 1 1 calc R
H32B H 0.9839 1.0644 0.3211 0.031 Uiso 1 1 calc R
C33 C 0.99046(11) 0.9353(3) 0.39510(9) 0.0269(5) Uani 1 1 d .
H33A H 0.9572 0.9133 0.4165 0.032 Uiso 1 1 calc R
H33B H 0.9994 0.8387 0.3780 0.032 Uiso 1 1 calc R
C34 C 1.06348(11) 0.9940(3) 0.43936(9) 0.0282(5) Uani 1 1 d .
H34A H 1.0988 1.0043 0.4191 0.034 Uiso 1 1 calc R
H34B H 1.0559 1.0963 0.4532 0.034 Uiso 1 1 calc R
C35 C 1.09555(12) 0.8881(3) 0.49277(10) 0.0311(5) Uani 1 1 d .
H35A H 1.1019 0.7851 0.4788 0.037 Uiso 1 1 calc R
H35B H 1.0607 0.8799 0.5136 0.037 Uiso 1 1 calc R
C36 C 1.16934(12) 0.9438(3) 0.53632(11) 0.0404(6) Uani 1 1 d .
H36A H 1.2056 0.9415 0.5173 0.061 Uiso 1 1 calc R
H36B H 1.1847 0.8770 0.5706 0.061 Uiso 1 1 calc R
H36C H 1.1643 1.0479 0.5486 0.061 Uiso 1 1 calc R

loop_
_atom_site_aniso_label
_atom_site_aniso_U_11
_atom_site_aniso_U_22
_atom_site_aniso_U_33
_atom_site_aniso_U_23
_atom_site_aniso_U_13
_atom_site_aniso_U_12
O1W 0.0267(12) 0.0257(13) 0.0813(18) 0.000 0.0231(12) 0.000
O2W 0.0266(11) 0.0287(13) 0.0575(14) 0.000 0.0192(10) 0.000
N1 0.0143(8) 0.0181(10) 0.0317(10) -0.0012(7) 0.0063(7) 0.0002(7)
N2 0.0149(8) 0.0174(10) 0.0293(10) -0.0024(7) 0.0066(7) 0.0010(7)
C19 0.0195(11) 0.0174(11) 0.0306(12) -0.0007(9) 0.0087(9) -0.0020(9)
C20 0.0205(11) 0.0264(13) 0.0361(13) -0.0025(10) 0.0100(10) 0.0018(9)
C21 0.0374(13) 0.0314(14) 0.0391(13) -0.0028(10) 0.0205(11) 0.0000(11)
C22 0.0436(14) 0.0309(14) 0.0301(13) 0.0018(10) 0.0119(11) 0.0016(11)
C23 0.0346(13) 0.0277(13) 0.0338(13) 0.0034(10) 0.0066(10) 0.0066(11)
C24 0.0208(11) 0.0200(12) 0.0351(12) -0.0002(9) 0.0079(9) 0.0009(9)
C25 0.0133(10) 0.0205(12) 0.0308(12) -0.0034(9) 0.0073(9) -0.0004(9)
C26 0.0193(11) 0.0196(12) 0.0309(12) -0.0029(9) 0.0077(9) -0.0003(9)
C27 0.0270(12) 0.0295(13) 0.0320(12) -0.0014(10) 0.0123(10) -0.0020(10)
C28 0.0254(11) 0.0306(14) 0.0376(13) -0.0087(10) 0.0132(10) 0.0014(10)
C29 0.0239(11) 0.0230(13) 0.0415(13) -0.0062(10) 0.0115(10) 0.0020(10)
C30 0.0218(11) 0.0215(12) 0.0340(12) -0.0006(9) 0.0094(9) 0.0004(9)
O1 0.0159(8) 0.0307(9) 0.0396(9) -0.0057(7) 0.0086(6) 0.0023(7)
O2 0.0207(8) 0.0214(9) 0.0379(9) -0.0052(7) 0.0092(6) -0.0027(6)
C1 0.0129(10) 0.0202(12) 0.0324(12) -0.0028(9) 0.0078(9) 0.0023(8)
C2 0.0229(11) 0.0197(12) 0.0391(13) -0.0003(10) 0.0112(9) 0.0007(9)
C3 0.0285(12) 0.0208(12) 0.0460(14) -0.0052(10) 0.0150(10) 0.0040(10)
C4 0.0317(13) 0.0324(14) 0.0425(14) -0.0070(11) 0.0181(11) 0.0045(11)
C5 0.0310(12) 0.0299(14) 0.0354(13) 0.0008(10) 0.0156(10) 0.0025(10)
C6 0.0193(11) 0.0223(12) 0.0332(12) -0.0014(9) 0.0073(9) 0.0011(9)
C7 0.0194(11) 0.0174(11) 0.0330(12) -0.0007(9) 0.0094(9) -0.0021(9)
C8 0.0185(11) 0.0198(12) 0.0355(12) -0.0004(9) 0.0077(9) 0.0004(9)
C9 0.0288(12) 0.0295(13) 0.0355(13) 0.0033(10) 0.0055(10) 0.0022(10)
C10 0.0363(13) 0.0325(14) 0.0312(13) 0.0003(10) 0.0100(10) -0.0012(11)
C11 0.0325(13) 0.0316(14) 0.0392(13) -0.0025(10) 0.0179(11) -0.0011(10)
C12 0.0209(11) 0.0284(13) 0.0354(12) -0.0010(10) 0.0088(9) 0.0014(10)
C13 0.0191(11) 0.0179(12) 0.0301(12) 0.0031(9) 0.0093(9) -0.0024(9)
C14 0.0184(11) 0.0169(12) 0.0362(12) -0.0010(9) 0.0075(9) -0.0016(9)
C15 0.0218(11) 0.0180(12) 0.0370(12) 0.0007(9) 0.0072(9) -0.0013(9)
C16 0.0195(11) 0.0221(12) 0.0371(12) 0.0042(9) 0.0055(9) 0.0018(9)
C17 0.0241(11) 0.0250(12) 0.0328(12) 0.0043(9) 0.0070(9) -0.0005(10)
C18 0.0322(13) 0.0374(15) 0.0412(14) -0.0018(11) 0.0016(11) 0.0003(11)
O3 0.0167(8) 0.0308(9) 0.0381(9) -0.0050(7) 0.0075(6) 0.0012(7)
O4 0.0201(7) 0.0215(9) 0.0412(9) -0.0040(7) 0.0095(6) -0.0020(6)
C31 0.0193(11) 0.0173(12) 0.0302(12) 0.0049(9) 0.0082(9) -0.0012(9)
C32 0.0199(11) 0.0190(12) 0.0380(13) 0.0003(9) 0.0081(9) -0.0025(9)
C33 0.0229(11) 0.0215(12) 0.0335(12) -0.0004(9) 0.0064(9) -0.0043(9)
C34 0.0205(11) 0.0257(13) 0.0359(13) 0.0012(10) 0.0067(10) -0.0013(9)
C35 0.0299(12) 0.0252(13) 0.0350(13) -0.0004(10) 0.0073(10) 0.0011(10)
C36 0.0294(13) 0.0471(16) 0.0388(14) 0.0048(11) 0.0046(11) -0.0002(11)

loop_
_atom_type_symbol
_atom_type_description
_atom_type_scat_dispersion_real
_atom_type_scat_dispersion_imag
_atom_type_scat_source
C C 0.0033 0.0016 'International Tables Vol C Tables 4.2.6.8 and 6.1.1.4'
N N 0.0061 0.0033 'International Tables Vol C Tables 4.2.6.8 and 6.1.1.4'
O O 0.0106 0.0060 'International Tables Vol C Tables 4.2.6.8 and 6.1.1.4'
H H 0.0000 0.0000 'International Tables Vol C Tables 4.2.6.8 and 6.1.1.4'

loop_
_geom_angle_atom_site_label_1
_geom_angle_atom_site_label_2
_geom_angle_atom_site_label_3
_geom_angle
_geom_angle_site_symmetry_1
_geom_angle_site_symmetry_3
C1 N1 C7 117.67(15) . .
C1 N1 H1N1 107.9 . .
C7 N1 H1N1 107.9 . .
C1 N1 H2N1 107.9 . .
C7 N1 H2N1 107.9 . .
H1N1 N1 H2N1 107.2 . .
C25 N2 C19 118.10(15) . .
C25 N2 H1N2 107.8 . .
C19 N2 H1N2 107.8 . .
C25 N2 H2N2 107.8 . .
C19 N2 H2N2 107.8 . .
H1N2 N2 H2N2 107.1 . .
N2 C19 C24 112.30(16) . .
N2 C19 C20 107.39(16) . .
C24 C19 C20 111.67(17) . .
N2 C19 H19A 108.5 . .
C24 C19 H19A 108.5 . .
C20 C19 H19A 108.5 . .
C21 C20 C19 111.70(18) . .
C21 C20 H20A 109.3 . .
C19 C20 H20A 109.3 . .
C21 C20 H20B 109.3 . .
C19 C20 H20B 109.3 . .
H20A C20 H20B 107.9 . .
C22 C21 C20 111.09(18) . .
C22 C21 H21A 109.4 . .
C20 C21 H21A 109.4 . .
C22 C21 H21B 109.4 . .
C20 C21 H21B 109.4 . .
H21A C21 H21B 108.0 . .
C21 C22 C23 110.45(19) . .
C21 C22 H22A 109.6 . .
C23 C22 H22A 109.6 . .
C21 C22 H22B 109.6 . .
C23 C22 H22B 109.6 . .
H22A C22 H22B 108.1 . .
C22 C23 C24 111.47(18) . .
C22 C23 H23A 109.3 . .
C24 C23 H23A 109.3 . .
C22 C23 H23B 109.3 . .
C24 C23 H23B 109.3 . .
H23A C23 H23B 108.0 . .
C19 C24 C23 110.90(17) . .
C19 C24 H24A 109.5 . .
C23 C24 H24A 109.5 . .
C19 C24 H24B 109.5 . .
C23 C24 H24B 109.5 . .
H24A C24 H24B 108.0 . .
N2 C25 C26 108.54(16) . .
N2 C25 C30 111.12(16) . .
C26 C25 C30 111.04(17) . .
N2 C25 H25A 108.7 . .
C26 C25 H25A 108.7 . .
C30 C25 H25A 108.7 . .
C25 C26 C27 110.39(17) . .
C25 C26 H26A 109.6 . .
C27 C26 H26A 109.6 . .
C25 C26 H26B 109.6 . .
C27 C26 H26B 109.6 . .
H26A C26 H26B 108.1 . .
C26 C27 C28 111.58(18) . .
C26 C27 H27A 109.3 . .
C28 C27 H27A 109.3 . .
C26 C27 H27B 109.3 . .
C28 C27 H27B 109.3 . .
H27A C27 H27B 108.0 . .
C29 C28 C27 111.33(18) . .
C29 C28 H28A 109.4 . .
C27 C28 H28A 109.4 . .
C29 C28 H28B 109.4 . .
C27 C28 H28B 109.4 . .
H28A C28 H28B 108.0 . .
C28 C29 C30 111.64(18) . .
C28 C29 H29A 109.3 . .
C30 C29 H29A 109.3 . .
C28 C29 H29B 109.3 . .
C30 C29 H29B 109.3 . .
H29A C29 H29B 108.0 . .
C25 C30 C29 109.63(17) . .
C25 C30 H30A 109.7 . .
C29 C30 H30A 109.7 . .
C25 C30 H30B 109.7 . .
C29 C30 H30B 109.7 . .
H30A C30 H30B 108.2 . .
O1 O1 C13 0(10) 1 .
O2 O2 C13 0(10) 1 .
N1 C1 C6 108.69(16) . .
N1 C1 C2 111.49(16) . .
C6 C1 C2 111.18(17) . .
N1 C1 H1A 108.5 . .
C6 C1 H1A 108.5 . .
C2 C1 H1A 108.5 . .
C1 C2 C3 109.29(17) . .
C1 C2 H2C 109.8 . .
C3 C2 H2C 109.8 . .
C1 C2 H2D 109.8 . .
C3 C2 H2D 109.8 . .
H2C C2 H2D 108.3 . .
C4 C3 C2 111.63(18) . .
C4 C3 H3A 109.3 . .
C2 C3 H3A 109.3 . .
C4 C3 H3B 109.3 . .
C2 C3 H3B 109.3 . .
H3A C3 H3B 108.0 . .
C3 C4 C5 111.27(19) . .
C3 C4 H4A 109.4 . .
C5 C4 H4A 109.4 . .
C3 C4 H4B 109.4 . .
C5 C4 H4B 109.4 . .
H4A C4 H4B 108.0 . .
C6 C5 C4 111.97(18) . .
C6 C5 H5A 109.2 . .
C4 C5 H5A 109.2 . .
C6 C5 H5B 109.2 . .
C4 C5 H5B 109.2 . .
H5A C5 H5B 107.9 . .
C1 C6 C5 110.15(17) . .
C1 C6 H6A 109.6 . .
C5 C6 H6A 109.6 . .
C1 C6 H6B 109.6 . .
C5 C6 H6B 109.6 . .
H6A C6 H6B 108.1 . .
N1 C7 C8 111.81(16) . .
N1 C7 C12 107.73(16) . .
C8 C7 C12 111.38(17) . .
N1 C7 H7A 108.6 . .
C8 C7 H7A 108.6 . .
C12 C7 H7A 108.6 . .
C7 C8 C9 110.84(17) . .
C7 C8 H8A 109.5 . .
C9 C8 H8A 109.5 . .
C7 C8 H8B 109.5 . .
C9 C8 H8B 109.5 . .
H8A C8 H8B 108.1 . .
C10 C9 C8 111.90(18) . .
C10 C9 H9A 109.2 . .
C8 C9 H9A 109.2 . .
C10 C9 H9B 109.2 . .
C8 C9 H9B 109.2 . .
H9A C9 H9B 107.9 . .
C9 C10 C11 110.55(18) . .
C9 C10 H10A 109.5 . .
C11 C10 H10A 109.5 . .
C9 C10 H10B 109.5 . .
C11 C10 H10B 109.5 . .
H10A C10 H10B 108.1 . .
C10 C11 C12 111.17(18) . .
C10 C11 H11A 109.4 . .
C12 C11 H11A 109.4 . .
C10 C11 H11B 109.4 . .
C12 C11 H11B 109.4 . .
H11A C11 H11B 108.0 . .
C7 C12 C11 111.52(18) . .
C7 C12 H12A 109.3 . .
C11 C12 H12A 109.3 . .
C7 C12 H12B 109.3 . .
C11 C12 H12B 109.3 . .
H12A C12 H12B 108.0 . .
O1 C13 O1 0.00(18) 1 .
O1 C13 O2 124.72(18) 1 1
O1 C13 O2 124.72(18) . 1
O1 C13 O2 124.72(18) 1 .
O1 C13 O2 124.72(18) . .
O2 C13 O2 0.00(13) 1 .
O1 C13 C14 118.29(18) 1 .
O1 C13 C14 118.29(18) . .
O2 C13 C14 116.99(17) 1 .
O2 C13 C14 116.99(17) . .
C15 C14 C13 112.69(17) . .
C15 C14 H14A 109.1 . .
C13 C14 H14A 109.1 . .
C15 C14 H14B 109.1 . .
C13 C14 H14B 109.1 . .
H14A C14 H14B 107.8 . .
C14 C15 C16 114.18(18) . .
C14 C15 H15A 108.7 . .
C16 C15 H15A 108.7 . .
C14 C15 H15B 108.7 . .
C16 C15 H15B 108.7 . .
H15A C15 H15B 107.6 . .
C17 C16 C15 115.20(17) . .
C17 C16 H16A 108.5 . .
C15 C16 H16A 108.5 . .
C17 C16 H16B 108.5 . .
C15 C16 H16B 108.5 . .
H16A C16 H16B 107.5 . .
C18 C17 C16 113.29(18) . .
C18 C17 H17A 108.9 . .
C16 C17 H17A 108.9 . .
C18 C17 H17B 108.9 . .
C16 C17 H17B 108.9 . .
H17A C17 H17B 107.7 . .
C17 C18 H18A 109.5 . .
C17 C18 H18B 109.5 . .
H18A C18 H18B 109.5 . .
C17 C18 H18C 109.5 . .
H18A C18 H18C 109.5 . .
H18B C18 H18C 109.5 . .
O3 O3 C31 0(10) 1 .
O4 O4 C31 0(10) 1 .
O3 C31 O3 0.00(12) 1 .
O3 C31 O4 124.69(19) 1 .
O3 C31 O4 124.69(19) . .
O3 C31 O4 124.69(19) 1 1
O3 C31 O4 124.69(19) . 1
O4 C31 O4 0.00(13) . 1
O3 C31 C32 118.43(19) 1 .
O3 C31 C32 118.43(19) . .
O4 C31 C32 116.86(18) . .
O4 C31 C32 116.86(18) 1 .
C31 C32 C33 111.37(17) . .
C31 C32 H32A 109.4 . .
C33 C32 H32A 109.4 . .
C31 C32 H32B 109.4 . .
C33 C32 H32B 109.4 . .
H32A C32 H32B 108.0 . .
C34 C33 C32 114.17(18) . .
C34 C33 H33A 108.7 . .
C32 C33 H33A 108.7 . .
C34 C33 H33B 108.7 . .
C32 C33 H33B 108.7 . .
H33A C33 H33B 107.6 . .
C35 C34 C33 113.15(18) . .
C35 C34 H34A 108.9 . .
C33 C34 H34A 108.9 . .
C35 C34 H34B 108.9 . .
C33 C34 H34B 108.9 . .
H34A C34 H34B 107.8 . .
C34 C35 C36 113.42(19) . .
C34 C35 H35A 108.9 . .
C36 C35 H35A 108.9 . .
C34 C35 H35B 108.9 . .
C36 C35 H35B 108.9 . .
H35A C35 H35B 107.7 . .
C35 C36 H36A 109.5 . .
C35 C36 H36B 109.5 . .
H36A C36 H36B 109.5 . .
C35 C36 H36C 109.5 . .
H36A C36 H36C 109.5 . .
H36B C36 H36C 109.5 . .

loop_
_geom_bond_atom_site_label_1
_geom_bond_atom_site_label_2
_geom_bond_distance
_geom_bond_site_symmetry_2
N1 C1 1.502(2) .
N1 C7 1.500(3) .
N1 H1N1 0.9000 .
N1 H2N1 0.9000 .
N2 C25 1.503(2) .
N2 C19 1.497(3) .
N2 H1N2 0.9000 .
N2 H2N2 0.9000 .
C19 C24 1.521(3) .
C19 C20 1.525(3) .
C19 H19A 0.9800 .
C20 C21 1.517(3) .
C20 H20A 0.9700 .
C20 H20B 0.9700 .
C21 C22 1.521(3) .
C21 H21A 0.9700 .
C21 H21B 0.9700 .
C22 C23 1.523(3) .
C22 H22A 0.9700 .
C22 H22B 0.9700 .
C23 C24 1.523(3) .
C23 H23A 0.9700 .
C23 H23B 0.9700 .
C24 H24A 0.9700 .
C24 H24B 0.9700 .
C25 C26 1.513(3) .
C25 C30 1.526(3) .
C25 H25A 0.9800 .
C26 C27 1.523(3) .
C26 H26A 0.9700 .
C26 H26B 0.9700 .
C27 C28 1.528(3) .
C27 H27A 0.9700 .
C27 H27B 0.9700 .
C28 C29 1.516(3) .
C28 H28A 0.9700 .
C28 H28B 0.9700 .
C29 C30 1.528(3) .
C29 H29A 0.9700 .
C29 H29B 0.9700 .
C30 H30A 0.9700 .
C30 H30B 0.9700 .
O1 O1 0.000(3) 1
O1 C13 1.251(2) .
O2 O2 0.000(4) 1
O2 C13 1.263(3) .
C1 C6 1.516(3) .
C1 C2 1.523(3) .
C1 H1A 0.9800 .
C2 C3 1.525(3) .
C2 H2C 0.9700 .
C2 H2D 0.9700 .
C3 C4 1.516(3) .
C3 H3A 0.9700 .
C3 H3B 0.9700 .
C4 C5 1.525(3) .
C4 H4A 0.9700 .
C4 H4B 0.9700 .
C5 C6 1.526(3) .
C5 H5A 0.9700 .
C5 H5B 0.9700 .
C6 H6A 0.9700 .
C6 H6B 0.9700 .
C7 C8 1.524(3) .
C7 C12 1.524(3) .
C7 H7A 0.9800 .
C8 C9 1.521(3) .
C8 H8A 0.9700 .
C8 H8B 0.9700 .
C9 C10 1.521(3) .
C9 H9A 0.9700 .
C9 H9B 0.9700 .
C10 C11 1.524(3) .
C10 H10A 0.9700 .
C10 H10B 0.9700 .
C11 C12 1.521(3) .
C11 H11A 0.9700 .
C11 H11B 0.9700 .
C12 H12A 0.9700 .
C12 H12B 0.9700 .
C13 O1 1.251(2) 1
C13 O2 1.263(3) 1
C13 C14 1.530(3) .
C14 C15 1.530(3) .
C14 H14A 0.9700 .
C14 H14B 0.9700 .
C15 C16 1.532(3) .
C15 H15A 0.9700 .
C15 H15B 0.9700 .
C16 C17 1.513(3) .
C16 H16A 0.9700 .
C16 H16B 0.9700 .
C17 C18 1.517(3) .
C17 H17A 0.9700 .
C17 H17B 0.9700 .
C18 H18A 0.9600 .
C18 H18B 0.9600 .
C18 H18C 0.9600 .
O3 O3 0.000(4) 1
O3 C31 1.254(2) .
O4 O4 0.000(4) 1
O4 C31 1.265(3) .
C31 O3 1.254(2) 1
C31 O4 1.265(3) 1
C31 C32 1.522(3) .
C32 C33 1.521(3) .
C32 H32A 0.9700 .
C32 H32B 0.9700 .
C33 C34 1.525(3) .
C33 H33A 0.9700 .
C33 H33B 0.9700 .
C34 C35 1.517(3) .
C34 H34A 0.9700 .
C34 H34B 0.9700 .
C35 C36 1.521(3) .
C35 H35A 0.9700 .
C35 H35B 0.9700 .
C36 H36A 0.9600 .
C36 H36B 0.9600 .
C36 H36C 0.9600 .

loop_
_geom_hbond_atom_site_label_D
_geom_hbond_atom_site_label_H
_geom_hbond_atom_site_label_A
_geom_hbond_distance_DH
_geom_hbond_distance_HA
_geom_hbond_distance_DA
_geom_hbond_angle_DHA
_geom_hbond_site_symmetry_A
N1 H1N1 O1 0.90 1.84 2.731(2) 168.2 1
N1 H2N1 O4 0.90 1.91 2.768(2) 159.6 1
